data_2202307
loop_
_publ_author_name
'Masahiko Sugahara'
'Akira Yoshiasa'
'Takamitu Yamanaka'
'Humihiko Takei'

_publ_section_title
;
LiMnVO~4~
;
_journal_name_full 'Acta Crystallographica, Section E'
_journal_page_first i161
_journal_page_last i163
_journal_paper_doi 10.1107/S1600536803023742
_journal_volume 59
_journal_year 2003
_chemical_formula_iupac 'Li1 Mn1 V1 O4'
_chemical_formula_structural 'Li Mn V O4'
_chemical_formula_sum 'Li Mn O4 V'
_chemical_formula_weight 176.82
_space_group_IT_number 63
_space_group_name_Hall '-C 2c 2'
_space_group_name_H-M_alt 'C m c m'
_symmetry_cell_setting orthorhombic
_symmetry_space_group_name_Hall '-C 2c 2'
_symmetry_space_group_name_H-M 'C m c m'
_cell_angle_alpha 90.00
_cell_angle_beta 90.00
_cell_angle_gamma 90.00
_cell_formula_units_Z 4
_cell_length_a 5.7640(3)
_cell_length_b 8.7418(9)
_cell_length_c 6.3629(3)
_cell_measurement_temperature 297
_cell_volume 320.61(4)
_database_code_amcsd 0010414
_diffrn_ambient_temperature 297
_exptl_crystal_density_diffrn 3.6632
_cod_database_code 2202307
_amcsd_formula_title LiMnVO4

loop_
_space_group_symop_operation_xyz
x,y,z
-x,-y,z+1/2
-x,y,-z+1/2
x,-y,-z
-x,-y,-z
x,y,-z+1/2
x,-y,z+1/2
-x,y,z
x+1/2,y+1/2,z
-x+1/2,-y+1/2,z+1/2
-x+1/2,y+1/2,-z+1/2
x+1/2,-y+1/2,-z
-x+1/2,-y+1/2,-z
x+1/2,y+1/2,-z+1/2
x+1/2,-y+1/2,z+1/2
-x+1/2,y+1/2,z

loop_
_atom_site_label
_atom_site_fract_x
_atom_site_fract_y
_atom_site_fract_z
_atom_site_U_iso_or_equiv
_atom_site_adp_type
_atom_site_calc_flag
_atom_site_calc_attached_atom
_atom_site_refinement_flags
_atom_site_occupancy
_atom_site_disorder_assembly
_atom_site_disorder_group
_atom_site_type_symbol
Li .0000 .6637(7) .2500 .0241(11) Uani d . S 1 . . Li
Mn .0000 .0000 .0000 .00856(4) Uani d . S 1 . . Mn
V .0000 .35663(3) .2500 .00709(4) Uani d . S 1 . . V
O1 .24050(17) .47975(10) .2500 .01086(13) Uani d . S 1 . . O
O2 .0000 .24600(12) .03228(15) .01164(14) Uani d . S 1 . . O

loop_
_atom_site_aniso_label
_atom_site_aniso_U_11
_atom_site_aniso_U_22
_atom_site_aniso_U_33
_atom_site_aniso_U_12
_atom_site_aniso_U_13
_atom_site_aniso_U_23
_atom_site_aniso_type_symbol
Li .033(3) .0183(19) .021(2) .000 .000 .000 Li
Mn .00905(9) .00916(9) .00747(9) .000 .000 .00023(5) Mn
V .00621(8) .00740(9) .00766(9) .000 .000 .000 V
O1 .0097(3) .0122(3) .0107(3) -.0030(2) .000 .000 O
O2 .0133(3) .0109(3) .0107(3) .000 .000 -.0023(2) O

loop_
_geom_bond_atom_site_label_1
_geom_bond_atom_site_label_2
_geom_bond_site_symmetry_1
_geom_bond_site_symmetry_2
_geom_bond_distance
_geom_bond_publ_flag
Li O1 . . 2.123(4) yes
Li O1 . 3_555 2.123(4) no
Li O2 . 2_565 1.962(2) yes
Li O2 . 4_565 1.962(2) no
Mn O1 . 13_555 2.1909(6) yes
Mn O1 . 12_455 2.1909(6) no
Mn O1 . 9_445 2.1909(6) no
Mn O1 . 11_545 2.1909(6) no
Mn O2 . . 2.1602(10) yes
Mn O2 . 4_555 2.1602(10) no
V O1 . . 1.7544(9) yes
V O1 . 3_555 1.7544(9) no
V O2 . . 1.6896(10) yes
V O2 . 3_555 1.6896(10) no
O1 O1 . 3_555 2.7720(10) no
O1 O1 . 3_655 2.9920(10) no
O1 O1 . 4_565 3.2011(2) no

loop_
_cod_related_entry_id
_cod_related_entry_database
_cod_related_entry_code
1 AMCSD 0010414
